data_1553505
loop_
_publ_author_name
'Sun, Mengmeng'
'Sun, Suyan'
'Qiao, Huijie'
'Yang, Fan'
'Zhu, Yu'
'Kang, Jianxun'
'Wu, Yusheng'
'Wu, Yangjie'

_publ_section_title
;
 Silver(i)-promoted C5--H phosphonation of 8-aminoquinoline amides with
 H-phosphonates
;
_journal_issue 12
_journal_name_full 'Organic Chemistry Frontiers'
_journal_page_first 1646
_journal_paper_doi 10.1039/C6QO00379F
_journal_volume 3
_journal_year 2016
_chemical_formula_moiety 'C22 H25 N2 O4 P'
_chemical_formula_sum 'C22 H25 N2 O4 P'
_chemical_formula_weight 412.41
_space_group_crystal_system orthorhombic
_space_group_IT_number 56
_space_group_name_Hall '-P 2ab 2ac'
_space_group_name_H-M_alt 'P c c n'
_atom_sites_solution_hydrogens geom
_atom_sites_solution_primary direct
_audit_creation_date 2016-03-25
_audit_creation_method
;
Olex2 1.2
(compiled 2016.02.19 svn.r3266 for OlexSys, GUI svn.r5155)
;
_audit_update_record
;
2016-04-18 deposited with the CCDC.
2016-09-19 downloaded from the CCDC.
;
_cell_angle_alpha 90
_cell_angle_beta 90
_cell_angle_gamma 90
_cell_formula_units_Z 8
_cell_length_a 15.3031(6)
_cell_length_b 18.1046(6)
_cell_length_c 15.6855(6)
_cell_measurement_reflns_used 2822
_cell_measurement_temperature 293(2)
_cell_measurement_theta_max 26.4320
_cell_measurement_theta_min 3.7130
_cell_volume 4345.8(3)
_computing_cell_refinement 'CrysAlisPro 1.171.38.41k (Rigaku OD, 2015)'
_computing_data_collection 'CrysAlisPro 1.171.38.41k (Rigaku OD, 2015)'
_computing_data_reduction 'CrysAlisPro 1.171.38.41k (Rigaku OD, 2015)'
_computing_molecular_graphics 'Olex2 (Dolomanov et al., 2009)'
_computing_publication_material 'Olex2 (Dolomanov et al., 2009)'
_computing_structure_refinement 'ShelXL (Sheldrick, 2015)'
_computing_structure_solution 'ShelXS (Sheldrick, 2008)'
_diffrn_ambient_temperature 293(2)
_diffrn_detector 'CCD plate'
_diffrn_detector_area_resol_mean 16.2312
_diffrn_detector_type Eos
_diffrn_measured_fraction_theta_full 0.996
_diffrn_measured_fraction_theta_max 0.996
_diffrn_measurement_details
;
List of Runs (angles in degrees, time in seconds):

  # Type    Start    End  Width  t~exp~   \w     \q     \k     \f   Frames
#--------------------------------------------------------------------------
  1  \w     56.00  84.00   1.00   12.50    --   18.07 178.00-150.00   28
  2  \w    -25.00   6.00   1.00   12.50    --   18.07 -99.00-180.00   31
  3  \w    -48.00  29.00   1.00   12.50    --   18.07 -57.00-120.00   77
;
_diffrn_measurement_device 'four-circle diffractometer'
_diffrn_measurement_device_type 'Xcalibur, Eos, Gemini'
_diffrn_measurement_method '\w scans'
_diffrn_orient_matrix_type 'CrysAlisPro convention (1999,Acta A55,543-557)'
_diffrn_orient_matrix_UB_11 -0.0443818000
_diffrn_orient_matrix_UB_12 -0.0095628000
_diffrn_orient_matrix_UB_13 0.0069549000
_diffrn_orient_matrix_UB_21 0.0037328000
_diffrn_orient_matrix_UB_22 -0.0289177000
_diffrn_orient_matrix_UB_23 -0.0302881000
_diffrn_orient_matrix_UB_31 0.0128236000
_diffrn_orient_matrix_UB_32 -0.0246474000
_diffrn_orient_matrix_UB_33 0.0328475000
_diffrn_radiation_monochromator graphite
_diffrn_radiation_probe x-ray
_diffrn_radiation_type MoK\a
_diffrn_radiation_wavelength 0.71073
_diffrn_reflns_av_R_equivalents 0.0360
_diffrn_reflns_av_unetI/netI 0.0480
_diffrn_reflns_Laue_measured_fraction_full 0.996
_diffrn_reflns_Laue_measured_fraction_max 0.996
_diffrn_reflns_limit_h_max 19
_diffrn_reflns_limit_h_min -9
_diffrn_reflns_limit_k_max 22
_diffrn_reflns_limit_k_min -22
_diffrn_reflns_limit_l_max 19
_diffrn_reflns_limit_l_min -11
_diffrn_reflns_number 11148
_diffrn_reflns_point_group_measured_fraction_full 0.996
_diffrn_reflns_point_group_measured_fraction_max 0.996
_diffrn_reflns_theta_full 26.000
_diffrn_reflns_theta_max 26.372
_diffrn_reflns_theta_min 3.486
_diffrn_source 'fine-focus sealed X-ray tube'
_diffrn_source_type 'Enhance (Mo) X-ray Source'
_exptl_absorpt_coefficient_mu 0.156
_exptl_absorpt_correction_T_max 1.00000
_exptl_absorpt_correction_T_min 0.65645
_exptl_absorpt_correction_type multi-scan
_exptl_absorpt_process_details
;
CrysAlisPro 1.171.38.41k (Rigaku Oxford Diffraction, 2015)
Empirical absorption correction using spherical harmonics,
 implemented in SCALE3 ABSPACK scaling algorithm.
;
_exptl_crystal_colour colourless
_exptl_crystal_colour_primary colourless
_exptl_crystal_density_diffrn 1.261
_exptl_crystal_description block
_exptl_crystal_F_000 1744
_exptl_crystal_size_max 0.22
_exptl_crystal_size_mid 0.2
_exptl_crystal_size_min 0.17
_refine_diff_density_max 0.416
_refine_diff_density_min -0.318
_refine_diff_density_rms 0.044
_refine_ls_extinction_method none
_refine_ls_goodness_of_fit_ref 1.022
_refine_ls_hydrogen_treatment constr
_refine_ls_matrix_type full
_refine_ls_number_parameters 290
_refine_ls_number_reflns 4439
_refine_ls_number_restraints 49
_refine_ls_restrained_S_all 1.080
_refine_ls_R_factor_all 0.1048
_refine_ls_R_factor_gt 0.0608
_refine_ls_shift/su_max 0.001
_refine_ls_shift/su_mean 0.000
_refine_ls_structure_factor_coef Fsqd
_refine_ls_weighting_details 'w=1/[\s^2^(Fo^2^)+(0.0941P)^2^+0.6761P] where P=(Fo^2^+2Fc^2^)/3'
_refine_ls_weighting_scheme calc
_refine_ls_wR_factor_gt 0.1597
_refine_ls_wR_factor_ref 0.1898
_reflns_Friedel_coverage 0.000
_reflns_number_gt 2694
_reflns_number_total 4439
_reflns_threshold_expression 'I > 2\s(I)'
_cod_data_source_file c6qo00379f2.cif
_cod_data_source_block 20160340
_cod_database_code 1553505
_chemical_oxdiff_formula C1H1N1O1P1
_shelx_space_group_comment
;
The symmetry employed for this shelxl refinement is uniquely defined
by the following loop, which should always be used as a source of
symmetry information in preference to the above space-group names.
They are only intended as comments.
;
_reflns_odcompleteness_completeness 99.52
_reflns_odcompleteness_iscentric 1
_reflns_odcompleteness_theta 26.32
_olex2_refinement_description
;
1. Fixed Uiso
 At 1.2 times of:
  All C(H) groups, All N(H) groups
 At 1.5 times of:
  All C(H,H,H) groups
2. Restrained distances
 C17A-C19A
 1.65 with sigma of 0.02
 C17-C19
 1.55 with sigma of 0.02
 C17A-C18A
 1.55 with sigma of 0.02
 C17-C18
 1.55 with sigma of 0.02
 O4-C17
 1.4 with sigma of 0.02
 O4-C17A
 1.43 with sigma of 0.02
 O3-C20A
 1.43 with sigma of 0.02
 O3-C20
 1.43 with sigma of 0.02
 C20A-C22A
 1.55 with sigma of 0.02
 C20-C22
 1.55 with sigma of 0.02
 C20-C21
 1.55 with sigma of 0.02
 C19A-C18A
 2.4 with sigma of 0.02
 C20A-C21A
 1.55 with sigma of 0.02
3. Uiso/Uaniso restraints and constraints
Uanis(C17) \\sim Ueq, Uanis(C17A) \\sim Ueq: with sigma of 0.01 and sigma for
terminal atoms of 0.02
Uanis(C19) \\sim Ueq, Uanis(C19A) \\sim Ueq, Uanis(C18A) \\sim Ueq, Uanis(C18)
\\sim Ueq: with sigma of 0.01 and sigma for terminal atoms of 0.02
Uanis(C17) = Uanis(C17A)
Uanis(C18) = Uanis(C18A)
Uanis(C19) = Uanis(C19A)
Uanis(C21) = Uanis(C21A)
Uanis(C20) = Uanis(C20A)
Uanis(C22) = Uanis(C22A)
4. Others
 Sof(C17A)=Sof(H17A)=Sof(C18A)=Sof(H18D)=Sof(H18E)=Sof(H18F)=Sof(C19A)=
 Sof(H19D)=Sof(H19E)=Sof(H19F)=1-FVAR(1)
 Sof(C17)=Sof(H17)=Sof(C18)=Sof(H18A)=Sof(H18B)=Sof(H18C)=Sof(C19)=Sof(H19A)=
 Sof(H19B)=Sof(H19C)=FVAR(1)
 Sof(C20A)=Sof(H20A)=Sof(C21A)=Sof(H21D)=Sof(H21E)=Sof(H21F)=Sof(C22A)=
 Sof(H22D)=Sof(H22E)=Sof(H22F)=1-FVAR(2)
 Sof(C20)=Sof(H20)=Sof(C21)=Sof(H21A)=Sof(H21B)=Sof(H21C)=Sof(C22)=Sof(H22A)=
 Sof(H22B)=Sof(H22C)=FVAR(2)
5.a Ternary CH refined with riding coordinates:
 C17(H17), C17A(H17A), C20(H20), C20A(H20A)
5.b Aromatic/amide H refined with riding coordinates:
 C1(H1), C2(H2), C3(H3), C4(H4), C8(H8), C9(H9), C13(H13), C14(H14), C15(H15),
 C16(H16), N2(H2A)
5.c Idealised Me refined as rotating group:
 C18(H18A,H18B,H18C), C18A(H18D,H18E,H18F), C19(H19A,H19B,H19C), C19A(H19D,
 H19E,H19F), C21(H21A,H21B,H21C), C21A(H21D,H21E,H21F), C22(H22A,H22B,H22C),
 C22A(H22D,H22E,H22F)
;
_shelx_shelxl_version_number 2014/7
_olex2_submission_special_instructions 'No special instructions were received'
_oxdiff_exptl_absorpt_empirical_details
;
Empirical correction (ABSPACK) includes:
- Absorption correction using spherical harmonics
- Frame scaling
;
_oxdiff_exptl_absorpt_empirical_full_max 1.210
_oxdiff_exptl_absorpt_empirical_full_min 0.861

loop_
_space_group_symop_operation_xyz
'x, y, z'
'-x+1/2, -y+1/2, z'
'x+1/2, -y, -z+1/2'
'-x, y+1/2, -z+1/2'
'-x, -y, -z'
'x-1/2, y-1/2, -z'
'-x-1/2, y, z-1/2'
'x, -y-1/2, z-1/2'

loop_
_atom_site_label
_atom_site_type_symbol
_atom_site_fract_x
_atom_site_fract_y
_atom_site_fract_z
_atom_site_U_iso_or_equiv
_atom_site_adp_type
_atom_site_occupancy
_atom_site_site_symmetry_order
_atom_site_calc_flag
_atom_site_refinement_flags_posn
_atom_site_refinement_flags_adp
_atom_site_refinement_flags_occupancy
_atom_site_disorder_assembly
_atom_site_disorder_group
C1 C 0.6215(2) 0.26361(17) 1.1069(2) 0.0641(8) Uani 1 1 d . . . . .
H1 H 0.6227 0.2898 1.1579 0.077 Uiso 1 1 calc R . . . .
C2 C 0.6081(2) 0.18912(17) 1.1105(2) 0.0653(8) Uani 1 1 d . . . . .
H2 H 0.6004 0.1655 1.1626 0.078 Uiso 1 1 calc R . . . .
C3 C 0.6062(2) 0.15014(17) 1.0363(2) 0.0705(9) Uani 1 1 d . . . . .
H3 H 0.5972 0.0993 1.0368 0.085 Uiso 1 1 calc R . . . .
C4 C 0.6178(2) 0.18688(16) 0.9608(2) 0.0634(8) Uani 1 1 d . . . . .
H4 H 0.6169 0.1615 0.9093 0.076 Uiso 1 1 calc R . . . .
C5 C 0.63070(17) 0.26233(14) 0.96255(18) 0.0487(7) Uani 1 1 d . . . . .
C6 C 0.64251(19) 0.30193(15) 0.87981(19) 0.0544(7) Uani 1 1 d . . . . .
C7 C 0.68181(17) 0.41738(14) 0.81097(16) 0.0480(6) Uani 1 1 d . . . . .
C8 C 0.74600(17) 0.39427(15) 0.75842(18) 0.0530(7) Uani 1 1 d . . . . .
H8 H 0.7786 0.3527 0.7727 0.064 Uiso 1 1 calc R . . . .
C9 C 0.76415(18) 0.43230(15) 0.68244(19) 0.0545(7) Uani 1 1 d . . . . .
H9 H 0.8071 0.4143 0.6460 0.065 Uiso 1 1 calc R . . . .
C10 C 0.72001(18) 0.49524(14) 0.66095(18) 0.0489(6) Uani 1 1 d . . . . .
C11 C 0.65380(17) 0.52290(14) 0.71673(17) 0.0480(6) Uani 1 1 d . . . . .
C12 C 0.63359(17) 0.48277(14) 0.79274(18) 0.0482(7) Uani 1 1 d . . . . .
C13 C 0.56592(19) 0.50872(17) 0.84698(19) 0.0584(7) Uani 1 1 d . . . . .
H13 H 0.5518 0.4823 0.8959 0.070 Uiso 1 1 calc R . . . .
C14 C 0.5216(2) 0.57148(19) 0.8283(2) 0.0709(9) Uani 1 1 d . . . . .
H14 H 0.4777 0.5880 0.8646 0.085 Uiso 1 1 calc R . . . .
C15 C 0.5417(2) 0.61142(18) 0.7547(2) 0.0738(9) Uani 1 1 d . . . . .
H15 H 0.5112 0.6546 0.7427 0.089 Uiso 1 1 calc R . . . .
C16 C 0.60512(19) 0.58815(15) 0.7006(2) 0.0611(8) Uani 1 1 d . . . . .
H16 H 0.6170 0.6156 0.6518 0.073 Uiso 1 1 calc R . . . .
C17 C 0.8755(6) 0.6429(5) 0.5811(6) 0.089(2) Uani 0.567(6) 1 d D U P A 1
H17 H 0.9223 0.6061 0.5854 0.107 Uiso 0.567(6) 1 calc R . P A 1
C17A C 0.8555(8) 0.6340(8) 0.6159(8) 0.089(2) Uani 0.433(6) 1 d D U P A 2
H17A H 0.8741 0.5832 0.6277 0.107 Uiso 0.433(6) 1 calc R . P A 2
C18 C 0.8816(6) 0.7059(6) 0.5183(7) 0.142(3) Uani 0.567(6) 1 d D U P A 1
H18A H 0.8577 0.6906 0.4645 0.213 Uiso 0.567(6) 1 calc GR . P A 1
H18B H 0.9417 0.7196 0.5109 0.213 Uiso 0.567(6) 1 calc GR . P A 1
H18C H 0.8491 0.7474 0.5395 0.213 Uiso 0.567(6) 1 calc GR . P A 1
C18A C 0.9173(9) 0.6502(8) 0.5373(9) 0.142(3) Uani 0.433(6) 1 d D U P A 2
H18D H 0.9352 0.6043 0.5119 0.213 Uiso 0.433(6) 1 calc GR . P A 2
H18E H 0.9680 0.6767 0.5564 0.213 Uiso 0.433(6) 1 calc GR . P A 2
H18F H 0.8864 0.6793 0.4960 0.213 Uiso 0.433(6) 1 calc GR . P A 2
C19 C 0.8504(10) 0.6962(8) 0.6631(8) 0.196(5) Uani 0.567(6) 1 d D U P A 1
H19A H 0.8145 0.7365 0.6441 0.294 Uiso 0.567(6) 1 calc GR . P A 1
H19B H 0.9030 0.7153 0.6881 0.294 Uiso 0.567(6) 1 calc GR . P A 1
H19C H 0.8191 0.6678 0.7048 0.294 Uiso 0.567(6) 1 calc GR . P A 1
C19A C 0.9018(13) 0.6690(11) 0.6792(9) 0.196(5) Uani 0.433(6) 1 d D U P A 2
H19D H 0.8641 0.7029 0.7087 0.294 Uiso 0.433(6) 1 calc GR . P A 2
H19E H 0.9498 0.6956 0.6545 0.294 Uiso 0.433(6) 1 calc GR . P A 2
H19F H 0.9238 0.6330 0.7188 0.294 Uiso 0.433(6) 1 calc GR . P A 2
C20 C 0.6626(13) 0.5714(5) 0.4207(7) 0.082(3) Uani 0.584(6) 1 d D . P B 1
H20 H 0.7202 0.5645 0.3945 0.099 Uiso 0.584(6) 1 calc R . P B 1
C20A C 0.6603(19) 0.5445(9) 0.4193(10) 0.082(3) Uani 0.416(6) 1 d D . P B 2
H20A H 0.6981 0.5037 0.4013 0.099 Uiso 0.416(6) 1 calc R . P B 2
C21 C 0.6386(6) 0.6510(4) 0.4235(6) 0.118(2) Uani 0.584(6) 1 d D . P B 1
H21A H 0.5871 0.6572 0.4576 0.177 Uiso 0.584(6) 1 calc GR . P B 1
H21B H 0.6276 0.6684 0.3667 0.177 Uiso 0.584(6) 1 calc GR . P B 1
H21C H 0.6858 0.6787 0.4481 0.177 Uiso 0.584(6) 1 calc GR . P B 1
C21A C 0.7016(10) 0.6152(6) 0.3828(9) 0.118(2) Uani 0.416(6) 1 d D . P B 2
H21D H 0.6622 0.6559 0.3905 0.177 Uiso 0.416(6) 1 calc GR . P B 2
H21E H 0.7129 0.6086 0.3230 0.177 Uiso 0.416(6) 1 calc GR . P B 2
H21F H 0.7554 0.6253 0.4119 0.177 Uiso 0.416(6) 1 calc GR . P B 2
C22 C 0.5964(17) 0.5199(14) 0.382(3) 0.106(5) Uani 0.584(6) 1 d D . P B 1
H22A H 0.6205 0.4711 0.3784 0.159 Uiso 0.584(6) 1 calc GR . P B 1
H22B H 0.5816 0.5368 0.3255 0.159 Uiso 0.584(6) 1 calc GR . P B 1
H22C H 0.5448 0.5190 0.4165 0.159 Uiso 0.584(6) 1 calc GR . P B 1
C22A C 0.573(3) 0.531(2) 0.379(4) 0.106(5) Uani 0.416(6) 1 d D . P B 2
H22D H 0.5772 0.5384 0.3183 0.159 Uiso 0.416(6) 1 calc GR . P B 2
H22E H 0.5305 0.5640 0.4022 0.159 Uiso 0.416(6) 1 calc GR . P B 2
H22F H 0.5552 0.4807 0.3896 0.159 Uiso 0.416(6) 1 calc GR . P B 2
N1 N 0.63300(16) 0.30113(12) 1.03429(15) 0.0582(6) Uani 1 1 d . . . . .
N2 N 0.66154(15) 0.37485(11) 0.88513(14) 0.0539(6) Uani 1 1 d . . . . .
H2A H 0.6614 0.3960 0.9342 0.065 Uiso 1 1 calc R . . . .
O1 O 0.63473(17) 0.26893(11) 0.81174(14) 0.0770(7) Uani 1 1 d . . . . .
O2 O 0.81848(14) 0.49300(11) 0.51746(13) 0.0685(6) Uani 1 1 d . . . . .
O3 O 0.66234(13) 0.54464(11) 0.51148(13) 0.0669(6) Uani 1 1 d D . . . .
O4 O 0.77702(14) 0.61869(10) 0.57829(15) 0.0678(6) Uani 1 1 d D . . . .
P1 P 0.75105(5) 0.53611(4) 0.56097(5) 0.0551(3) Uani 1 1 d . . . . .

loop_
_atom_site_aniso_label
_atom_site_aniso_U_11
_atom_site_aniso_U_22
_atom_site_aniso_U_33
_atom_site_aniso_U_23
_atom_site_aniso_U_13
_atom_site_aniso_U_12
C1 0.082(2) 0.0662(19) 0.0445(17) 0.0045(15) -0.0049(16) -0.0028(16)
C2 0.076(2) 0.0684(19) 0.0518(19) 0.0158(16) -0.0002(16) 0.0016(16)
C3 0.089(2) 0.0521(16) 0.071(2) 0.0105(17) 0.0050(19) 0.0012(16)
C4 0.081(2) 0.0535(16) 0.0558(19) -0.0010(15) 0.0062(16) 0.0010(15)
C5 0.0494(15) 0.0530(16) 0.0437(16) 0.0005(13) 0.0008(13) 0.0026(12)
C6 0.0625(17) 0.0539(16) 0.0468(17) 0.0012(14) 0.0008(14) -0.0007(14)
C7 0.0544(16) 0.0530(15) 0.0365(14) 0.0018(12) -0.0017(12) -0.0061(12)
C8 0.0597(17) 0.0496(14) 0.0497(17) 0.0030(13) -0.0011(14) 0.0072(13)
C9 0.0599(18) 0.0523(15) 0.0513(17) 0.0006(14) 0.0086(14) -0.0015(13)
C10 0.0527(15) 0.0441(14) 0.0498(16) 0.0002(13) 0.0027(13) -0.0048(13)
C11 0.0523(16) 0.0472(14) 0.0447(15) 0.0011(12) -0.0004(13) -0.0057(12)
C12 0.0473(15) 0.0499(14) 0.0473(16) -0.0040(13) -0.0040(12) -0.0031(12)
C13 0.0581(17) 0.0682(18) 0.0488(17) 0.0026(15) 0.0048(14) 0.0016(15)
C14 0.064(2) 0.082(2) 0.067(2) 0.0049(18) 0.0095(16) 0.0175(17)
C15 0.078(2) 0.074(2) 0.070(2) 0.0105(18) 0.0061(19) 0.0253(17)
C16 0.0685(19) 0.0569(17) 0.0579(19) 0.0084(15) 0.0054(16) 0.0081(14)
C17 0.097(4) 0.059(3) 0.111(6) 0.019(4) 0.004(4) -0.011(3)
C17A 0.097(4) 0.059(3) 0.111(6) 0.019(4) 0.004(4) -0.011(3)
C18 0.104(6) 0.133(6) 0.190(8) 0.047(6) 0.017(5) -0.036(5)
C18A 0.104(6) 0.133(6) 0.190(8) 0.047(6) 0.017(5) -0.036(5)
C19 0.223(11) 0.213(9) 0.151(7) 0.022(7) -0.123(7) -0.061(8)
C19A 0.223(11) 0.213(9) 0.151(7) 0.022(7) -0.123(7) -0.061(8)
C20 0.102(3) 0.080(8) 0.066(3) 0.036(5) -0.004(2) 0.001(7)
C20A 0.102(3) 0.080(8) 0.066(3) 0.036(5) -0.004(2) 0.001(7)
C21 0.142(7) 0.103(5) 0.109(6) 0.035(4) -0.028(5) 0.006(4)
C21A 0.142(7) 0.103(5) 0.109(6) 0.035(4) -0.028(5) 0.006(4)
C22 0.129(15) 0.108(8) 0.081(4) 0.007(6) -0.050(11) 0.018(7)
C22A 0.129(15) 0.108(8) 0.081(4) 0.007(6) -0.050(11) 0.018(7)
N1 0.0764(17) 0.0541(13) 0.0441(14) 0.0030(12) -0.0018(12) -0.0047(12)
N2 0.0709(16) 0.0519(13) 0.0390(12) 0.0000(11) 0.0001(11) -0.0025(11)
O1 0.123(2) 0.0633(12) 0.0442(12) -0.0032(10) 0.0054(13) -0.0188(13)
O2 0.0778(14) 0.0656(12) 0.0621(13) 0.0071(11) 0.0225(11) 0.0082(11)
O3 0.0690(14) 0.0805(14) 0.0512(12) 0.0076(11) 0.0026(10) -0.0020(11)
O4 0.0675(13) 0.0552(12) 0.0808(16) 0.0088(11) 0.0039(12) -0.0082(10)
P1 0.0632(5) 0.0507(4) 0.0512(5) 0.0056(3) 0.0089(4) -0.0017(4)

loop_
_atom_type_symbol
_atom_type_description
_atom_type_scat_dispersion_real
_atom_type_scat_dispersion_imag
_atom_type_scat_source
C C 0.0033 0.0016 'International Tables Vol C Tables 4.2.6.8 and 6.1.1.4'
H H 0.0000 0.0000 'International Tables Vol C Tables 4.2.6.8 and 6.1.1.4'
N N 0.0061 0.0033 'International Tables Vol C Tables 4.2.6.8 and 6.1.1.4'
O O 0.0106 0.0060 'International Tables Vol C Tables 4.2.6.8 and 6.1.1.4'
P P 0.1023 0.0942 'International Tables Vol C Tables 4.2.6.8 and 6.1.1.4'

loop_
_geom_angle_atom_site_label_1
_geom_angle_atom_site_label_2
_geom_angle_atom_site_label_3
_geom_angle
C2 C1 H1 118.1
N1 C1 H1 118.1
N1 C1 C2 123.8(3)
C1 C2 H2 120.7
C3 C2 C1 118.7(3)
C3 C2 H2 120.7
C2 C3 H3 120.5
C2 C3 C4 119.0(3)
C4 C3 H3 120.5
C3 C4 H4 120.6
C3 C4 C5 118.8(3)
C5 C4 H4 120.6
C4 C5 C6 118.4(3)
N1 C5 C4 123.0(3)
N1 C5 C6 118.7(2)
N2 C6 C5 116.1(3)
O1 C6 C5 120.6(2)
O1 C6 N2 123.2(3)
C8 C7 C12 120.8(2)
C8 C7 N2 119.2(2)
C12 C7 N2 119.9(2)
C7 C8 H8 119.7
C7 C8 C9 120.7(3)
C9 C8 H8 119.7
C8 C9 H9 119.3
C10 C9 C8 121.4(3)
C10 C9 H9 119.3
C9 C10 C11 119.4(2)
C9 C10 P1 115.3(2)
C11 C10 P1 125.2(2)
C10 C11 C12 119.1(2)
C16 C11 C10 123.7(3)
C16 C11 C12 117.3(2)
C7 C12 C11 118.5(2)
C13 C12 C7 122.2(3)
C13 C12 C11 119.3(2)
C12 C13 H13 119.6
C14 C13 C12 120.8(3)
C14 C13 H13 119.6
C13 C14 H14 119.9
C13 C14 C15 120.2(3)
C15 C14 H14 119.9
C14 C15 H15 119.5
C16 C15 C14 121.0(3)
C16 C15 H15 119.5
C11 C16 H16 119.3
C15 C16 C11 121.5(3)
C15 C16 H16 119.3
C18 C17 H17 120.9
C18 C17 C19 94.7(9)
C18 C17 O4 104.6(7)
C19 C17 H17 120.9
O4 C17 H17 120.9
O4 C17 C19 87.8(7)
C18A C17A H17A 98.5
C19A C17A H17A 98.5
C19A C17A C18A 99.7(10)
O4 C17A H17A 98.5
O4 C17A C18A 103.1(9)
O4 C17A C19A 149.1(14)
C17 C18 H18A 109.5
C17 C18 H18B 109.5
C17 C18 H18C 109.5
H18A C18 H18B 109.5
H18A C18 H18C 109.5
H18B C18 H18C 109.5
C17A C18A H18D 109.5
C17A C18A H18E 109.5
C17A C18A H18F 109.5
H18D C18A H18E 109.5
H18D C18A H18F 109.5
H18E C18A H18F 109.5
C17 C19 H19A 109.5
C17 C19 H19B 109.5
C17 C19 H19C 109.5
H19A C19 H19B 109.5
H19A C19 H19C 109.5
H19B C19 H19C 109.5
C17A C19A H19D 109.5
C17A C19A H19E 109.5
C17A C19A H19F 109.5
H19D C19A H19E 109.5
H19D C19A H19F 109.5
H19E C19A H19F 109.5
C21 C20 H20 110.9
C21 C20 C22 116.5(14)
C21 C20 O3 106.4(8)
C22 C20 H20 110.9
O3 C20 H20 110.9
O3 C20 C22 100.5(17)
C21A C20A H20A 106.1
C22A C20A H20A 106.1
C22A C20A C21A 110(2)
O3 C20A H20A 106.1
O3 C20A C21A 111.3(14)
O3 C20A C22A 116(3)
C20 C21 H21A 109.5
C20 C21 H21B 109.5
C20 C21 H21C 109.5
H21A C21 H21B 109.5
H21A C21 H21C 109.5
H21B C21 H21C 109.5
C20A C21A H21D 109.5
C20A C21A H21E 109.5
C20A C21A H21F 109.5
H21D C21A H21E 109.5
H21D C21A H21F 109.5
H21E C21A H21F 109.5
C20 C22 H22A 109.5
C20 C22 H22B 109.5
C20 C22 H22C 109.5
H22A C22 H22B 109.5
H22A C22 H22C 109.5
H22B C22 H22C 109.5
C20A C22A H22D 109.5
C20A C22A H22E 109.5
C20A C22A H22F 109.5
H22D C22A H22E 109.5
H22D C22A H22F 109.5
H22E C22A H22F 109.5
C5 N1 C1 116.7(2)
C6 N2 C7 121.4(2)
C6 N2 H2A 119.3
C7 N2 H2A 119.3
C20 O3 P1 119.8(8)
C20A O3 P1 120.9(12)
C17 O4 P1 120.9(4)
C17A O4 P1 119.3(6)
O2 P1 C10 111.95(12)
O2 P1 O3 115.55(13)
O2 P1 O4 114.21(12)
O3 P1 C10 104.06(12)
O4 P1 C10 107.92(13)
O4 P1 O3 102.16(12)

loop_
_geom_bond_atom_site_label_1
_geom_bond_atom_site_label_2
_geom_bond_distance
C1 H1 0.9300
C1 C2 1.365(4)
C1 N1 1.337(4)
C2 H2 0.9300
C2 C3 1.362(4)
C3 H3 0.9300
C3 C4 1.369(4)
C4 H4 0.9300
C4 C5 1.380(4)
C5 C6 1.494(4)
C5 N1 1.327(3)
C6 N2 1.354(3)
C6 O1 1.229(3)
C7 C8 1.349(4)
C7 C12 1.424(4)
C7 N2 1.429(3)
C8 H8 0.9300
C8 C9 1.404(4)
C9 H9 0.9300
C9 C10 1.367(4)
C10 C11 1.429(4)
C10 P1 1.798(3)
C11 C12 1.430(4)
C11 C16 1.419(4)
C12 C13 1.420(4)
C13 H13 0.9300
C13 C14 1.355(4)
C14 H14 0.9300
C14 C15 1.397(4)
C15 H15 0.9300
C15 C16 1.356(4)
C16 H16 0.9300
C17 H17 0.9800
C17 C18 1.509(11)
C17 C19 1.654(14)
C17 O4 1.570(9)
C17A H17A 0.9800
C17A C18A 1.581(13)
C17A C19A 1.376(14)
C17A O4 1.366(11)
C18 H18A 0.9600
C18 H18B 0.9600
C18 H18C 0.9600
C18A H18D 0.9600
C18A H18E 0.9600
C18A H18F 0.9600
C19 H19A 0.9600
C19 H19B 0.9600
C19 H19C 0.9600
C19A H19D 0.9600
C19A H19E 0.9600
C19A H19F 0.9600
C20 H20 0.9800
C20 C21 1.487(12)
C20 C22 1.506(15)
C20 O3 1.505(10)
C20A H20A 0.9800
C20A C21A 1.538(14)
C20A C22A 1.502(18)
C20A O3 1.446(16)
C21 H21A 0.9600
C21 H21B 0.9600
C21 H21C 0.9600
C21A H21D 0.9600
C21A H21E 0.9600
C21A H21F 0.9600
C22 H22A 0.9600
C22 H22B 0.9600
C22 H22C 0.9600
C22A H22D 0.9600
C22A H22E 0.9600
C22A H22F 0.9600
N2 H2A 0.8600
O2 P1 1.463(2)
O3 P1 1.571(2)
O4 P1 1.571(2)

loop_
_geom_hbond_atom_site_label_D
_geom_hbond_atom_site_label_H
_geom_hbond_atom_site_label_A
_geom_hbond_distance_DH
_geom_hbond_distance_HA
_geom_hbond_distance_DA
_geom_hbond_angle_DHA
_geom_hbond_site_symmetry_A
N2 H2A O2 0.86 2.21 2.996(3) 152.0 7_756

loop_
_geom_torsion_atom_site_label_1
_geom_torsion_atom_site_label_2
_geom_torsion_atom_site_label_3
_geom_torsion_atom_site_label_4
_geom_torsion
C1 C2 C3 C4 0.0(5)
C2 C1 N1 C5 0.2(4)
C2 C3 C4 C5 -0.2(5)
C3 C4 C5 C6 -179.5(3)
C3 C4 C5 N1 0.4(4)
C4 C5 C6 N2 -175.2(3)
C4 C5 C6 O1 5.0(4)
C4 C5 N1 C1 -0.4(4)
C5 C6 N2 C7 174.5(2)
C6 C5 N1 C1 179.5(3)
C7 C8 C9 C10 2.6(4)
C7 C12 C13 C14 179.5(3)
C8 C7 C12 C11 0.9(4)
C8 C7 C12 C13 -179.7(3)
C8 C7 N2 C6 -53.9(4)
C8 C9 C10 C11 -0.2(4)
C8 C9 C10 P1 -179.4(2)
C9 C10 C11 C12 -1.7(4)
C9 C10 C11 C16 179.2(3)
C9 C10 P1 O2 1.4(3)
C9 C10 P1 O3 126.9(2)
C9 C10 P1 O4 -125.1(2)
C10 C11 C12 C7 1.4(4)
C10 C11 C12 C13 -178.0(2)
C10 C11 C16 C15 178.7(3)
C11 C10 P1 O2 -177.8(2)
C11 C10 P1 O3 -52.3(3)
C11 C10 P1 O4 55.7(3)
C11 C12 C13 C14 -1.2(4)
C12 C7 C8 C9 -2.9(4)
C12 C7 N2 C6 125.2(3)
C12 C11 C16 C15 -0.3(4)
C12 C13 C14 C15 0.4(5)
C13 C14 C15 C16 0.4(5)
C14 C15 C16 C11 -0.5(5)
C16 C11 C12 C7 -179.5(2)
C16 C11 C12 C13 1.1(4)
C17 O4 P1 C10 103.2(4)
C17 O4 P1 O2 -22.0(5)
C17 O4 P1 O3 -147.5(4)
C17A O4 P1 C10 75.2(6)
C17A O4 P1 O2 -49.9(6)
C17A O4 P1 O3 -175.4(6)
C18 C17 O4 P1 126.3(7)
C18A C17A O4 P1 95.5(10)
C19 C17 O4 P1 -139.4(6)
C19A C17A O4 P1 -128(2)
C20 O3 P1 C10 -174.8(5)
C20 O3 P1 O2 -51.6(5)
C20 O3 P1 O4 73.0(5)
C20A O3 P1 C10 -152.9(8)
C20A O3 P1 O2 -29.7(8)
C20A O3 P1 O4 94.9(8)
C21 C20 O3 P1 -100.6(11)
C21A C20A O3 P1 -69.9(18)
C22 C20 O3 P1 137.6(13)
C22A C20A O3 P1 163(2)
N1 C1 C2 C3 0.0(5)
N1 C5 C6 N2 4.9(4)
N1 C5 C6 O1 -174.9(3)
N2 C7 C8 C9 176.2(2)
N2 C7 C12 C11 -178.2(2)
N2 C7 C12 C13 1.2(4)
O1 C6 N2 C7 -5.8(4)
P1 C10 C11 C12 177.4(2)
P1 C10 C11 C16 -1.6(4)
